data_8101441
loop_
_publ_author_name
'Ahmed, Ibrahim Abdelhalim'
'Blachnik, Roger'
'Reuter, Hans'
'Stumpf, Klaus'

_publ_section_title
;
Crystal structure of pentachloro(3,3'-thiodipropionitrile)tantalum(V), 
TaCl~5~[NC(CH~2~)~2~S(CH~2~)~2~CN] and of pentachloro(3,3'-thiodipropionitrile)
niobium(V), NbCl~5~[NC(CH~2~)~2~S(CH~2~)~2~CN]
;
_journal_issue 1
_journal_name_full 'Zeitschrift f\"ur Kristallographie - New Crystal Structures'
_journal_page_first 117
_journal_page_last 118
_journal_volume 214
_journal_year 1999
_chemical_formula_structural TaCl5*NC-(CH2)2-S-(CH2)2-CN
_chemical_formula_sum 'C6 H8 Cl5 N2 S Ta'
_chemical_formula_weight 498.40
_chemical_name_common 3,3'-thiodipropionitril-pentachlorotantalum(V)
_space_group_IT_number 14
_symmetry_cell_setting monoclinic
_symmetry_space_group_name_Hall '-P 2yn'
_symmetry_space_group_name_H-M 'P 1 21/n 1'
_cell_angle_alpha 90.00
_cell_angle_beta 100.32(3)
_cell_angle_gamma 90.00
_cell_formula_units_Z 4
_cell_length_a 8.051(3)
_cell_length_b 9.430(2)
_cell_length_c 18.293(5)
_cell_measurement_temperature 223(2)
_cell_volume 1366.4(7)
_diffrn_ambient_temperature 253(2)
_exptl_crystal_density_diffrn 2.423
_refine_ls_R_factor_obs 0.0310
_refine_ls_wR_factor_obs 0.0734
_cod_depositor_comments
;
The following automatic conversions were performed:
'_symmetry_cell_setting' value 'Monoclinic' changed to 'monoclinic'
according to '/home/saulius/struct/CIF-dictionaries/cif_core.dic'
dictionary named 'cif_core.dic' version 2.4.1 from 2010-06-29.

Automatic conversion script
Id: cif_fix_enum 1527 2010-12-29 10:47:43Z saulius 
;
_cod_original_sg_symbol_H-M 'P 21/n'
_cod_database_code 8101441

loop_
_symmetry_equiv_pos_as_xyz
'x, y, z'
'-x+1/2, y+1/2, -z+1/2'
'-x, -y, -z'
'x-1/2, -y-1/2, z-1/2'

loop_
_atom_site_aniso_label
_atom_site_aniso_U_11
_atom_site_aniso_U_22
_atom_site_aniso_U_33
_atom_site_aniso_U_23
_atom_site_aniso_U_13
_atom_site_aniso_U_12
Ta1 0.0174(2) 0.0185(2) 0.0185(2) 0.00125(11) -0.00052(11) -0.00039(11)
Cl1 0.0193(9) 0.0463(11) 0.0317(10) -0.0026(9) 0.0003(8) 0.0061(8)
Cl2 0.0168(9) 0.0499(12) 0.0414(11) 0.0000(10) 0.0010(8) 0.0006(8)
Cl3 0.0328(10) 0.0318(9) 0.0301(10) -0.0089(8) 0.0019(8) 0.0003(8)
Cl4 0.0421(11) 0.0370(10) 0.0314(10) -0.0119(8) 0.0008(9) -0.0055(9)
Cl5 0.068(2) 0.0317(10) 0.0443(12) 0.0160(9) 0.0148(11) 0.0015(11)
N1 0.025(3) 0.021(3) 0.038(4) 0.005(3) 0.003(3) 0.001(3)
C2 0.019(4) 0.018(3) 0.037(4) 0.002(3) 0.005(3) 0.000(3)
C3 0.025(4) 0.025(4) 0.024(4) 0.009(3) -0.001(3) 0.000(3)
C4 0.027(4) 0.030(4) 0.019(4) 0.001(3) -0.002(3) 0.001(3)
S5 0.0286(10) 0.0228(9) 0.0376(11) 0.0047(8) -0.0017(9) -0.0013(8)
C6 0.027(4) 0.026(4) 0.025(4) -0.001(3) 0.000(3) 0.003(3)
C7 0.030(4) 0.018(3) 0.038(4) -0.007(3) -0.001(4) -0.002(3)
C8 0.027(4) 0.033(4) 0.033(4) -0.007(4) -0.001(3) -0.003(4)
N9 0.034(4) 0.043(5) 0.074(6) -0.021(4) 0.000(4) 0.008(4)

loop_
_atom_site_label
_atom_site_type_symbol
_atom_site_fract_x
_atom_site_fract_y
_atom_site_fract_z
_atom_site_U_iso_or_equiv
_atom_site_thermal_displace_type
_atom_site_occupancy
_atom_site_calc_flag
_atom_site_refinement_flags
_atom_site_disorder_group
Ta1 Ta 0.73978(3) 0.75545(3) 0.006796(15) 0.01858(14) Uani 1 d . .
Cl1 Cl 0.4494(2) 0.7692(2) -0.00115(11) 0.0330(4) Uani 1 d . .
Cl2 Cl 1.0243(2) 0.6998(2) 0.02977(12) 0.0366(5) Uani 1 d . .
Cl3 Cl 0.6943(2) 0.5838(2) -0.08644(10) 0.0321(4) Uani 1 d . .
Cl4 Cl 0.7741(3) 0.8908(2) 0.11421(11) 0.0375(5) Uani 1 d . .
Cl5 Cl 0.7651(3) 0.9380(2) -0.07023(13) 0.0473(6) Uani 1 d . .
N1 N 0.7260(8) 0.5732(6) 0.0839(4) 0.0282(14) Uani 1 d . .
C2 C 0.7370(9) 0.4834(7) 0.1240(4) 0.025(2) Uani 1 d . .
C3 C 0.7615(9) 0.3681(7) 0.1786(4) 0.025(2) Uani 1 d . .
H31 H 0.6586(9) 0.3128(7) 0.1745(4) 0.040(9) Uiso 1 calc R .
H32 H 0.7872(9) 0.4072(7) 0.2284(4) 0.040(9) Uiso 1 calc R .
C4 C 0.9081(10) 0.2716(8) 0.1647(4) 0.026(2) Uani 1 d . .
H41 H 1.0025(10) 0.3305(8) 0.1573(4) 0.040(9) Uiso 1 calc R .
H42 H 0.8718(10) 0.2178(8) 0.1195(4) 0.040(9) Uiso 1 calc R .
S5 S 0.9776(2) 0.1505(2) 0.23992(11) 0.0306(4) Uani 1 d . .
C6 C 1.1081(10) 0.2631(7) 0.3053(4) 0.027(2) Uani 1 d . .
H61 H 1.0437(10) 0.3467(7) 0.3134(4) 0.040(9) Uiso 1 calc R .
H62 H 1.1355(10) 0.2132(7) 0.3523(4) 0.040(9) Uiso 1 calc R .
C7 C 1.2725(10) 0.3104(7) 0.2819(4) 0.029(2) Uani 1 d . .
H71 H 1.2453(10) 0.3668(7) 0.2370(4) 0.040(9) Uiso 1 calc R .
H72 H 1.3339(10) 0.3707(7) 0.3205(4) 0.040(9) Uiso 1 calc R .
C8 C 1.3815(10) 0.1940(9) 0.2684(4) 0.032(2) Uani 1 d . .
N9 N 1.4657(9) 0.1038(8) 0.2580(5) 0.051(2) Uani 1 d . .

loop_
_geom_bond_atom_site_label_1
_geom_bond_atom_site_label_2
_geom_bond_distance
_geom_bond_site_symmetry_2
_geom_bond_publ_flag
Ta1 N1 2.239(6) . ?
Ta1 Cl5 2.257(2) . ?
Ta1 Cl2 2.313(2) . ?
Ta1 Cl4 2.318(2) . ?
Ta1 Cl1 2.320(2) . ?
Ta1 Cl3 2.332(2) . ?
N1 C2 1.113(9) . ?
C2 C3 1.466(9) . ?
C3 C4 1.547(10) . ?
C4 S5 1.798(7) . ?
S5 C6 1.792(7) . ?
C6 C7 1.529(10) . ?
C7 C8 1.454(11) . ?
C8 N9 1.125(10) . ?
